data_7125900
loop_
_publ_author_name
'Terashima, Kyu'
'Kawasaki-Takasuka, Tomoko'
'Agou, Tomohiro'
'Kubota, Toshio'
'Yamazaki, Takashi'

_publ_section_title
;
 Construction of trifluoromethylated quaternary stereocenters via
 p-quinone methides.
;
_journal_issue 20
_journal_name_full 'Chemical communications (Cambridge, England)'
_journal_page_first 3031
_journal_page_last 3034
_journal_paper_doi 10.1039/c9cc08936e
_journal_volume 56
_journal_year 2020
_chemical_absolute_configuration unk
_chemical_formula_moiety 'C15 H15 F3 O4'
_chemical_formula_sum 'C15 H15 F3 O4'
_chemical_formula_weight 316.27
_space_group_crystal_system orthorhombic
_space_group_IT_number 19
_space_group_name_Hall 'P 2ac 2ab'
_space_group_name_H-M_alt 'P 21 21 21'
_atom_sites_solution_hydrogens geom
_audit_creation_method SHELXL-2014/7
_audit_update_record
;
2019-10-08 deposited with the CCDC.	2020-02-03 downloaded from the CCDC.
;
_cell_angle_alpha 90
_cell_angle_beta 90
_cell_angle_gamma 90
_cell_formula_units_Z 4
_cell_length_a 7.3643(8)
_cell_length_b 8.6863(10)
_cell_length_c 22.636(3)
_cell_measurement_reflns_used 1357
_cell_measurement_temperature 173(2)
_cell_measurement_theta_max 22.8120
_cell_measurement_theta_min 2.5670
_cell_volume 1448.0(3)
_computing_cell_refinement 'CrysAlisPro 1.171.38.46 (Rigaku OD, 2015)'
_computing_data_collection 'CrystalClear-SM Expert 2.1'
_computing_data_reduction 'CrysAlisPro 1.171.38.46 (Rigaku OD, 2015)'
_computing_molecular_graphics
;
Yadokari-XG Revision 979 (Wakita, Nemoto, et al., 2016)
;
_computing_publication_material
;
Yadokari-XG Revision 979 (Wakita, Nemoto, et al., 2016)
;
_computing_structure_refinement 'SHELXL-2016/6 (Sheldrick, 2016)'
_computing_structure_solution 'SHELXT-2014/5 (Sheldrick, 2014)'
_diffrn_ambient_temperature 173(2)
_diffrn_measured_fraction_theta_full 0.997
_diffrn_measured_fraction_theta_max 0.997
_diffrn_measurement_device_type 'Rigaku P200'
_diffrn_measurement_method \w
_diffrn_radiation_type MoK\a
_diffrn_radiation_wavelength 0.71073
_diffrn_reflns_av_R_equivalents 0.0302
_diffrn_reflns_av_unetI/netI 0.0565
_diffrn_reflns_Laue_measured_fraction_full 0.997
_diffrn_reflns_Laue_measured_fraction_max 0.997
_diffrn_reflns_limit_h_max 4
_diffrn_reflns_limit_h_min -8
_diffrn_reflns_limit_k_max 9
_diffrn_reflns_limit_k_min -10
_diffrn_reflns_limit_l_max 17
_diffrn_reflns_limit_l_min -27
_diffrn_reflns_number 4392
_diffrn_reflns_point_group_measured_fraction_full 0.998
_diffrn_reflns_point_group_measured_fraction_max 0.998
_diffrn_reflns_theta_full 25.242
_diffrn_reflns_theta_max 25.499
_diffrn_reflns_theta_min 2.956
_diffrn_source 'Rigaku VariMax Mo'
_exptl_absorpt_coefficient_mu 0.129
_exptl_absorpt_correction_T_max 1.00000
_exptl_absorpt_correction_T_min 0.94382
_exptl_absorpt_correction_type multi-scan
_exptl_absorpt_process_details
;
CrysAlisPro 1.171.38.46 (Rigaku Oxford Diffraction, 2015)
Empirical absorption correction using spherical harmonics,
 implemented in SCALE3 ABSPACK scaling algorithm.
;
_exptl_crystal_colour colourless
_exptl_crystal_density_diffrn 1.451
_exptl_crystal_description block
_exptl_crystal_F_000 656
_exptl_crystal_size_max 0.190
_exptl_crystal_size_mid 0.170
_exptl_crystal_size_min 0.170
_refine_diff_density_max 0.271
_refine_diff_density_min -0.186
_refine_diff_density_rms 0.049
_refine_ls_abs_structure_details
;
 Flack x determined using 662 quotients [(I+)-(I-)]/[(I+)+(I-)]
 (Parsons, Flack and Wagner, Acta Cryst. B69 (2013) 249-259).
;
_refine_ls_abs_structure_Flack 0.3(8)
_refine_ls_extinction_method none
_refine_ls_goodness_of_fit_ref 1.073
_refine_ls_hydrogen_treatment constr
_refine_ls_matrix_type full
_refine_ls_number_parameters 202
_refine_ls_number_reflns 2686
_refine_ls_number_restraints 0
_refine_ls_restrained_S_all 1.073
_refine_ls_R_factor_all 0.0747
_refine_ls_R_factor_gt 0.0569
_refine_ls_shift/su_max 0.000
_refine_ls_shift/su_mean 0.000
_refine_ls_structure_factor_coef Fsqd
_refine_ls_weighting_details 'w=1/[\s^2^(Fo^2^)+(0.0711P)^2^+0.0799P] where P=(Fo^2^+2Fc^2^)/3'
_refine_ls_weighting_scheme calc
_refine_ls_wR_factor_gt 0.1294
_refine_ls_wR_factor_ref 0.1461
_reflns_Friedel_coverage 0.705
_reflns_Friedel_fraction_full 0.999
_reflns_Friedel_fraction_max 0.999
_reflns_number_gt 2144
_reflns_number_total 2686
_reflns_threshold_expression 'I > 2\s(I)'
_cod_data_source_file c9cc08936e2.cif
_cod_data_source_block yamazaki
_cod_depositor_comments 'Adding full bibliography for 7125900--7125901.cif.'
_cod_database_code 7125900
_shelx_shelxl_version_number 2014/7
_shelx_space_group_comment
;
The symmetry employed for this shelxl refinement is uniquely defined
by the following loop, which should always be used as a source of
symmetry information in preference to the above space-group names.
They are only intended as comments.
;
_shelx_estimated_absorpt_t_min 0.976
_shelx_estimated_absorpt_t_max 0.978
_oxdiff_exptl_absorpt_empirical_full_min 0.847
_oxdiff_exptl_absorpt_empirical_full_max 1.159
_oxdiff_exptl_absorpt_empirical_details
;
Empirical correction (ABSPACK) includes:
- Absorption correction using spherical harmonics
- Frame scaling
;

loop_
_space_group_symop_operation_xyz
'x, y, z'
'-x+1/2, -y, z+1/2'
'x+1/2, -y+1/2, -z'
'-x, y+1/2, -z+1/2'

loop_
_atom_site_label
_atom_site_type_symbol
_atom_site_fract_x
_atom_site_fract_y
_atom_site_fract_z
_atom_site_U_iso_or_equiv
_atom_site_adp_type
_atom_site_occupancy
_atom_site_site_symmetry_order
_atom_site_calc_flag
_atom_site_refinement_flags_posn
_atom_site_refinement_flags_adp
C1 C 0.5915(6) 0.1608(5) 0.42017(18) 0.0341(9) Uani 1 1 d . .
C2 C 0.7591(6) 0.0635(5) 0.41480(19) 0.0372(10) Uani 1 1 d . .
H1 H 0.8458 0.0867 0.3851 0.045 Uiso 1 1 calc R U
C3 C 0.7881(7) -0.0544(5) 0.4509(2) 0.0428(11) Uani 1 1 d . .
H2 H 0.8909 -0.1182 0.4443 0.051 Uiso 1 1 calc R U
C4 C 0.6678(7) -0.0897(5) 0.5004(2) 0.0436(11) Uani 1 1 d . .
C5 C 0.5345(7) 0.0322(6) 0.5165(2) 0.0489(12) Uani 1 1 d . .
H3 H 0.4725 0.0272 0.5533 0.059 Uiso 1 1 calc R U
C6 C 0.5024(6) 0.1471(5) 0.4799(2) 0.0427(11) Uani 1 1 d . .
H4 H 0.4192 0.2248 0.4917 0.051 Uiso 1 1 calc R U
O1 O 0.6751(5) -0.2109(4) 0.52826(16) 0.0631(11) Uani 1 1 d . .
C7 C 0.4426(6) 0.1380(5) 0.3707(2) 0.0368(10) Uani 1 1 d . .
C8 C 0.3774(6) 0.3046(5) 0.36544(19) 0.0337(10) Uani 1 1 d . .
C9 C 0.5039(6) 0.3995(5) 0.38713(18) 0.0331(10) Uani 1 1 d . .
C10 C 0.5266(7) 0.5701(5) 0.3889(2) 0.0477(12) Uani 1 1 d . .
H5 H 0.6052 0.6027 0.3563 0.072 Uiso 1 1 calc R U
H6 H 0.5819 0.6000 0.4266 0.072 Uiso 1 1 calc R U
H7 H 0.4076 0.6196 0.3850 0.072 Uiso 1 1 calc R U
O2 O 0.6466(4) 0.3228(3) 0.41379(14) 0.0400(7) Uani 1 1 d . .
C11 C 0.5250(8) 0.0913(6) 0.3115(2) 0.0482(13) Uani 1 1 d . .
F1 F 0.4007(5) 0.0997(4) 0.26817(12) 0.0688(10) Uani 1 1 d . .
F2 F 0.6612(4) 0.1807(4) 0.29517(13) 0.0643(9) Uani 1 1 d . .
F3 F 0.5854(5) -0.0548(4) 0.31114(14) 0.0743(11) Uani 1 1 d . .
C12 C 0.2991(7) 0.0180(5) 0.3881(2) 0.0535(14) Uani 1 1 d . .
H8 H 0.2261 0.0577 0.4209 0.080 Uiso 1 1 calc R U
H9 H 0.3596 -0.0774 0.4003 0.080 Uiso 1 1 calc R U
H10 H 0.2202 -0.0029 0.3542 0.080 Uiso 1 1 calc R U
C13 C 0.2024(6) 0.3445(5) 0.33820(18) 0.0352(10) Uani 1 1 d . .
O3 O 0.0836(5) 0.2534(4) 0.32627(17) 0.0569(10) Uani 1 1 d . .
O4 O 0.1841(4) 0.4962(3) 0.32938(15) 0.0461(8) Uani 1 1 d . .
C14 C 0.0111(6) 0.5477(5) 0.3050(2) 0.0481(12) Uani 1 1 d . .
H11 H -0.0908 0.4930 0.3243 0.058 Uiso 1 1 calc R U
H12 H 0.0061 0.5271 0.2621 0.058 Uiso 1 1 calc R U
C15 C -0.0010(8) 0.7153(5) 0.3165(2) 0.0560(14) Uani 1 1 d . .
H13 H 0.0217 0.7352 0.3585 0.084 Uiso 1 1 calc R U
H14 H -0.1226 0.7521 0.3060 0.084 Uiso 1 1 calc R U
H15 H 0.0898 0.7694 0.2927 0.084 Uiso 1 1 calc R U

loop_
_atom_site_aniso_label
_atom_site_aniso_U_11
_atom_site_aniso_U_22
_atom_site_aniso_U_33
_atom_site_aniso_U_23
_atom_site_aniso_U_13
_atom_site_aniso_U_12
C1 0.034(2) 0.027(2) 0.041(2) 0.0006(18) 0.000(2) 0.0021(18)
C2 0.034(2) 0.041(2) 0.037(2) -0.0016(19) 0.000(2) 0.0040(19)
C3 0.041(3) 0.041(3) 0.047(3) 0.000(2) -0.006(2) 0.007(2)
C4 0.044(3) 0.043(3) 0.043(2) 0.006(2) -0.010(2) 0.002(2)
C5 0.050(3) 0.059(3) 0.037(2) 0.005(2) 0.007(2) -0.001(3)
C6 0.039(3) 0.050(3) 0.039(2) -0.004(2) 0.004(2) 0.007(2)
O1 0.066(2) 0.057(2) 0.066(2) 0.0215(18) -0.010(2) -0.001(2)
C7 0.038(2) 0.032(2) 0.041(2) 0.0000(18) -0.007(2) 0.0016(18)
C8 0.036(2) 0.027(2) 0.038(2) -0.0013(17) -0.001(2) 0.0007(18)
C9 0.030(2) 0.029(2) 0.040(2) -0.0012(17) 0.000(2) 0.0019(17)
C10 0.044(3) 0.030(2) 0.068(3) -0.002(2) 0.003(3) -0.005(2)
O2 0.0339(16) 0.0325(15) 0.0535(17) -0.0012(14) -0.0094(15) -0.0034(14)
C11 0.058(3) 0.044(3) 0.043(3) -0.007(2) -0.010(3) 0.014(2)
F1 0.080(2) 0.080(2) 0.0468(15) -0.0161(15) -0.0205(17) 0.0244(18)
F2 0.0622(19) 0.078(2) 0.0521(16) 0.0021(16) 0.0160(17) 0.0041(19)
F3 0.093(3) 0.058(2) 0.072(2) -0.0251(16) -0.0134(19) 0.0334(18)
C12 0.055(3) 0.033(3) 0.073(4) 0.010(2) -0.016(3) -0.010(2)
C13 0.034(2) 0.035(2) 0.036(2) 0.0009(18) -0.004(2) 0.0082(19)
O3 0.045(2) 0.0422(19) 0.084(2) 0.0042(18) -0.023(2) -0.0067(16)
O4 0.0414(18) 0.0304(16) 0.067(2) 0.0045(14) -0.0087(17) 0.0030(14)
C14 0.041(3) 0.041(3) 0.062(3) 0.001(2) -0.013(3) 0.012(2)
C15 0.065(4) 0.045(3) 0.058(3) -0.001(2) -0.009(3) 0.016(3)

loop_
_atom_type_symbol
_atom_type_description
_atom_type_scat_dispersion_real
_atom_type_scat_dispersion_imag
_atom_type_scat_source
C C 0.0033 0.0016 'International Tables Vol C Tables 4.2.6.8 and 6.1.1.4'
H H 0.0000 0.0000 'International Tables Vol C Tables 4.2.6.8 and 6.1.1.4'
F F 0.0171 0.0103 'International Tables Vol C Tables 4.2.6.8 and 6.1.1.4'
O O 0.0106 0.0060 'International Tables Vol C Tables 4.2.6.8 and 6.1.1.4'

loop_
_geom_angle_atom_site_label_1
_geom_angle_atom_site_label_2
_geom_angle_atom_site_label_3
_geom_angle
O2 C1 C2 107.7(3)
O2 C1 C6 106.5(3)
C2 C1 C6 112.7(4)
O2 C1 C7 104.0(3)
C2 C1 C7 116.3(3)
C6 C1 C7 108.9(3)
C3 C2 C1 121.2(4)
C3 C2 H1 119.4
C1 C2 H1 119.4
C2 C3 C4 122.4(4)
C2 C3 H2 118.8
C4 C3 H2 118.8
O1 C4 C3 123.2(4)
O1 C4 C5 120.8(5)
C3 C4 C5 116.0(4)
C6 C5 C4 120.1(4)
C6 C5 H3 119.9
C4 C5 H3 119.9
C5 C6 C1 123.1(4)
C5 C6 H4 118.5
C1 C6 H4 118.5
C11 C7 C8 107.9(4)
C11 C7 C12 108.5(4)
C8 C7 C12 116.5(4)
C11 C7 C1 112.3(4)
C8 C7 C1 98.9(3)
C12 C7 C1 112.4(4)
C9 C8 C13 128.3(4)
C9 C8 C7 109.6(4)
C13 C8 C7 122.1(4)
C8 C9 O2 113.1(4)
C8 C9 C10 134.4(4)
O2 C9 C10 112.4(4)
C9 C10 H5 109.5
C9 C10 H6 109.5
H5 C10 H6 109.5
C9 C10 H7 109.5
H5 C10 H7 109.5
H6 C10 H7 109.5
C9 O2 C1 107.1(3)
F2 C11 F1 106.3(4)
F2 C11 F3 107.5(4)
F1 C11 F3 105.8(4)
F2 C11 C7 113.1(4)
F1 C11 C7 110.9(4)
F3 C11 C7 112.8(4)
C7 C12 H8 109.5
C7 C12 H9 109.5
H8 C12 H9 109.5
C7 C12 H10 109.5
H8 C12 H10 109.5
H9 C12 H10 109.5
O3 C13 O4 122.5(4)
O3 C13 C8 125.0(4)
O4 C13 C8 112.5(4)
C13 O4 C14 116.5(3)
O4 C14 C15 106.7(4)
O4 C14 H11 110.4
C15 C14 H11 110.4
O4 C14 H12 110.4
C15 C14 H12 110.4
H11 C14 H12 108.6
C14 C15 H13 109.5
C14 C15 H14 109.5
H13 C15 H14 109.5
C14 C15 H15 109.5
H13 C15 H15 109.5
H14 C15 H15 109.5

loop_
_geom_bond_atom_site_label_1
_geom_bond_atom_site_label_2
_geom_bond_distance
C1 O2 1.472(5)
C1 C2 1.501(6)
C1 C6 1.508(6)
C1 C7 1.579(6)
C2 C3 1.327(6)
C2 H1 0.9500
C3 C4 1.461(7)
C3 H2 0.9500
C4 O1 1.229(5)
C4 C5 1.489(7)
C5 C6 1.318(6)
C5 H3 0.9500
C6 H4 0.9500
C7 C11 1.526(7)
C7 C8 1.530(6)
C7 C12 1.535(6)
C8 C9 1.337(6)
C8 C13 1.470(6)
C9 O2 1.383(5)
C9 C10 1.491(6)
C10 H5 0.9800
C10 H6 0.9800
C10 H7 0.9800
C11 F2 1.322(6)
C11 F1 1.344(5)
C11 F3 1.344(6)
C12 H8 0.9800
C12 H9 0.9800
C12 H10 0.9800
C13 O3 1.210(5)
C13 O4 1.339(5)
O4 C14 1.458(5)
C14 C15 1.481(6)
C14 H11 0.9900
C14 H12 0.9900
C15 H13 0.9800
C15 H14 0.9800
C15 H15 0.9800

loop_
_geom_torsion_atom_site_label_1
_geom_torsion_atom_site_label_2
_geom_torsion_atom_site_label_3
_geom_torsion_atom_site_label_4
_geom_torsion
O2 C1 C2 C3 137.0(4)
C6 C1 C2 C3 19.9(6)
C7 C1 C2 C3 -106.8(5)
C1 C2 C3 C4 -4.8(7)
C2 C3 C4 O1 167.9(5)
C2 C3 C4 C5 -13.1(7)
O1 C4 C5 C6 -166.4(5)
C3 C4 C5 C6 14.5(7)
C4 C5 C6 C1 1.7(7)
O2 C1 C6 C5 -136.3(5)
C2 C1 C6 C5 -18.5(6)
C7 C1 C6 C5 112.1(5)
O2 C1 C7 C11 87.8(4)
C2 C1 C7 C11 -30.4(5)
C6 C1 C7 C11 -158.9(4)
O2 C1 C7 C8 -25.8(4)
C2 C1 C7 C8 -143.9(4)
C6 C1 C7 C8 87.5(4)
O2 C1 C7 C12 -149.4(4)
C2 C1 C7 C12 92.5(5)
C6 C1 C7 C12 -36.1(5)
C11 C7 C8 C9 -96.8(4)
C12 C7 C8 C9 140.9(4)
C1 C7 C8 C9 20.2(4)
C11 C7 C8 C13 81.4(5)
C12 C7 C8 C13 -40.9(6)
C1 C7 C8 C13 -161.5(4)
C13 C8 C9 O2 175.3(4)
C7 C8 C9 O2 -6.7(5)
C13 C8 C9 C10 -5.0(8)
C7 C8 C9 C10 173.0(5)
C8 C9 O2 C1 -11.7(5)
C10 C9 O2 C1 168.5(3)
C2 C1 O2 C9 147.9(3)
C6 C1 O2 C9 -91.0(4)
C7 C1 O2 C9 24.0(4)
C8 C7 C11 F2 58.3(5)
C12 C7 C11 F2 -174.6(4)
C1 C7 C11 F2 -49.6(5)
C8 C7 C11 F1 -61.0(5)
C12 C7 C11 F1 66.1(5)
C1 C7 C11 F1 -168.9(4)
C8 C7 C11 F3 -179.4(4)
C12 C7 C11 F3 -52.3(5)
C1 C7 C11 F3 72.7(5)
C9 C8 C13 O3 -170.0(5)
C7 C8 C13 O3 12.1(7)
C9 C8 C13 O4 7.9(6)
C7 C8 C13 O4 -170.0(4)
O3 C13 O4 C14 0.7(6)
C8 C13 O4 C14 -177.2(4)
C13 O4 C14 C15 162.6(4)
